data_1512654
loop_
_publ_author_name
'Anastasia V. Safronova'
'Leonid N. Bochkarev'
'Irina P. Malysheva'
'Evgenii V. Baranov'

_publ_section_title
;
 Facile synthesis of rare-earth pyrazolonates by the reaction of
 rare-earth metals with 1-phenyl-3-methyl-4-isobutyryl-5-pyrazolone.
 Crystal structures of [Ln(PMIP)3]2 (Ln = Y, Gd, Tb, Er, Tm)
;
_journal_name_full
;
Inorganica Chimica Acta
;
_journal_page_first 454
_journal_page_last 458
_journal_paper_doi 10.1016/j.ica.2012.03.032
_journal_volume 392
_journal_year 2012
_chemical_formula_sum 'C84 H90 N12 O12 Tb2'
_chemical_formula_weight 1777.52
_space_group_IT_number 14
_symmetry_cell_setting monoclinic
_symmetry_space_group_name_Hall '-P 2yn'
_symmetry_space_group_name_H-M 'P 1 21/n 1'
_atom_sites_solution_hydrogens geom
_atom_sites_solution_primary direct
_atom_sites_solution_secondary difmap
_cell_angle_alpha 90.00
_cell_angle_beta 93.5770(10)
_cell_angle_gamma 90.00
_cell_formula_units_Z 2
_cell_length_a 13.5944(4)
_cell_length_b 12.5904(3)
_cell_length_c 23.5775(6)
_cell_measurement_reflns_used 999
_cell_measurement_temperature 100(2)
_cell_measurement_theta_max 30
_cell_measurement_theta_min 2
_cell_volume 4027.64(18)
_computing_cell_refinement 'Bruker SMART'
_computing_data_collection 'Bruker SMART'
_computing_data_reduction 'Bruker SHELXTL'
_computing_molecular_graphics 'Bruker SHELXTL'
_computing_publication_material 'Bruker SHELXTL'
_computing_structure_refinement 'SHELXL-97 (Sheldrick, 1997)'
_computing_structure_solution 'SHELXS-97 (Sheldrick, 1990)'
_diffrn_ambient_temperature 100(2)
_diffrn_measured_fraction_theta_full 0.998
_diffrn_measured_fraction_theta_max 0.998
_diffrn_measurement_device_type 'CCD area detector'
_diffrn_measurement_method 'phi and omega scans'
_diffrn_radiation_monochromator graphite
_diffrn_radiation_source 'fine-focus sealed tube'
_diffrn_radiation_type MoK\a
_diffrn_radiation_wavelength 0.71073
_diffrn_reflns_av_R_equivalents 0.0284
_diffrn_reflns_av_sigmaI/netI 0.0237
_diffrn_reflns_limit_h_max 17
_diffrn_reflns_limit_h_min -17
_diffrn_reflns_limit_k_max 16
_diffrn_reflns_limit_k_min -16
_diffrn_reflns_limit_l_max 30
_diffrn_reflns_limit_l_min -30
_diffrn_reflns_number 36953
_diffrn_reflns_theta_full 27.00
_diffrn_reflns_theta_max 27.00
_diffrn_reflns_theta_min 1.69
_exptl_absorpt_coefficient_mu 1.810
_exptl_absorpt_correction_T_max 0.9311
_exptl_absorpt_correction_T_min 0.7605
_exptl_absorpt_correction_type multi-scan
_exptl_absorpt_process_details 'SADABS (Sheldrick, 1998)'
_exptl_crystal_colour yellow
_exptl_crystal_density_diffrn 1.466
_exptl_crystal_density_method 'not measured'
_exptl_crystal_description prism
_exptl_crystal_F_000 1808
_exptl_crystal_size_max 0.16
_exptl_crystal_size_mid 0.08
_exptl_crystal_size_min 0.04
_refine_diff_density_max 1.625
_refine_diff_density_min -0.688
_refine_diff_density_rms 0.086
_refine_ls_extinction_method none
_refine_ls_goodness_of_fit_ref 1.066
_refine_ls_hydrogen_treatment constr
_refine_ls_matrix_type full
_refine_ls_number_parameters 505
_refine_ls_number_reflns 8782
_refine_ls_number_restraints 13
_refine_ls_restrained_S_all 1.087
_refine_ls_R_factor_all 0.0336
_refine_ls_R_factor_gt 0.0256
_refine_ls_shift/su_max 0.000
_refine_ls_shift/su_mean 0.000
_refine_ls_structure_factor_coef Fsqd
_refine_ls_weighting_details 'calc w=1/[\s^2^(Fo^2^)+(0.0385P)^2^+1.1948P] where P=(Fo^2^+2Fc^2^)/3'
_refine_ls_weighting_scheme calc
_refine_ls_wR_factor_gt 0.0622
_refine_ls_wR_factor_ref 0.0649
_reflns_number_gt 7535
_reflns_number_total 8782
_reflns_threshold_expression >2sigma(I)
_cod_data_source_file ICA-2012-392-454-458-3.cif
_cod_data_source_block tbpmipm
_cod_original_sg_symbol_H-M P2(1)/n
_cod_database_code 1512654

loop_
_symmetry_equiv_pos_as_xyz
'x, y, z'
'-x+1/2, y+1/2, -z+1/2'
'-x, -y, -z'
'x-1/2, -y-1/2, z-1/2'

loop_
_atom_site_label
_atom_site_type_symbol
_atom_site_fract_x
_atom_site_fract_y
_atom_site_fract_z
_atom_site_U_iso_or_equiv
_atom_site_adp_type
_atom_site_occupancy
_atom_site_symmetry_multiplicity
_atom_site_calc_flag
_atom_site_refinement_flags
Tb1 Tb 0.435621(6) -0.119810(7) 0.037192(4) 0.01601(3) Uani 1 1 d .
O1 O 0.28656(10) -0.17763(11) -0.00050(6) 0.0207(3) Uani 1 1 d .
O2 O 0.35745(11) -0.18497(12) 0.11423(6) 0.0243(3) Uani 1 1 d .
O3 O 0.48307(11) -0.21725(11) -0.03732(6) 0.0220(3) Uani 1 1 d U
O4 O 0.55150(10) -0.23642(11) 0.07727(6) 0.0207(3) Uani 1 1 d .
O5 O 0.42435(10) 0.00849(11) -0.03813(6) 0.0177(3) Uani 1 1 d .
O6 O 0.33925(10) 0.02556(11) 0.06588(6) 0.0224(3) Uani 1 1 d .
N1 N 0.13591(12) -0.26510(14) -0.00765(7) 0.0213(4) Uani 1 1 d .
N2 N 0.07461(13) -0.32095(14) 0.02718(8) 0.0245(4) Uani 1 1 d .
N3 N 0.53808(14) -0.36479(14) -0.08519(8) 0.0232(4) Uani 1 1 d .
N4 N 0.59669(15) -0.45495(15) -0.07435(8) 0.0295(4) Uani 1 1 d .
N5 N 0.30065(12) 0.04090(13) -0.10946(7) 0.0188(4) Uani 1 1 d .
N6 N 0.20293(13) 0.07513(14) -0.11424(7) 0.0226(4) Uani 1 1 d .
C1 C 0.21718(15) -0.22585(15) 0.02233(9) 0.0195(4) Uani 1 1 d .
C2 C 0.20536(15) -0.25335(16) 0.08018(9) 0.0206(4) Uani 1 1 d .
C3 C 0.27693(15) -0.22733(16) 0.12460(9) 0.0214(4) Uani 1 1 d .
C4 C 0.26014(17) -0.25254(19) 0.18624(9) 0.0279(5) Uani 1 1 d .
H4B H 0.1876 -0.2578 0.1907 0.033 Uiso 1 1 calc R
C5 C 0.3080(2) -0.3607(2) 0.20075(11) 0.0428(7) Uani 1 1 d .
H5A H 0.2928 -0.3816 0.2393 0.064 Uiso 1 1 calc R
H5B H 0.3796 -0.3552 0.1986 0.064 Uiso 1 1 calc R
H5C H 0.2821 -0.4142 0.1736 0.064 Uiso 1 1 calc R
C6 C 0.3029(2) -0.1651(2) 0.22551(10) 0.0394(6) Uani 1 1 d .
H6B H 0.2721 -0.0971 0.2148 0.059 Uiso 1 1 calc R
H6C H 0.3742 -0.1604 0.2220 0.059 Uiso 1 1 calc R
H6D H 0.2898 -0.1820 0.2649 0.059 Uiso 1 1 calc R
C7 C 0.11548(16) -0.31270(17) 0.07888(9) 0.0248(5) Uani 1 1 d .
C8 C 0.06337(18) -0.36570(19) 0.12559(11) 0.0333(6) Uani 1 1 d .
H8A H 0.0058 -0.4043 0.1092 0.050 Uiso 1 1 calc R
H8B H 0.0419 -0.3118 0.1521 0.050 Uiso 1 1 calc R
H8C H 0.1084 -0.4155 0.1459 0.050 Uiso 1 1 calc R
C9 C 0.10641(15) -0.25616(17) -0.06641(9) 0.0234(5) Uani 1 1 d .
C10 C 0.14860(16) -0.18110(18) -0.10018(10) 0.0277(5) Uani 1 1 d .
H10A H 0.1994 -0.1360 -0.0846 0.033 Uiso 1 1 calc R
C11 C 0.11624(17) -0.1718(2) -0.15735(10) 0.0320(5) Uani 1 1 d .
H11A H 0.1453 -0.1205 -0.1807 0.038 Uiso 1 1 calc R
C12 C 0.04185(17) -0.2373(2) -0.18016(10) 0.0329(6) Uani 1 1 d .
H12A H 0.0195 -0.2308 -0.2190 0.040 Uiso 1 1 calc R
C13 C 0.00049(17) -0.3120(2) -0.14595(11) 0.0339(6) Uani 1 1 d .
H13A H -0.0505 -0.3568 -0.1616 0.041 Uiso 1 1 calc R
C14 C 0.03216(16) -0.32261(18) -0.08933(10) 0.0286(5) Uani 1 1 d .
H14A H 0.0036 -0.3747 -0.0663 0.034 Uiso 1 1 calc R
C15 C 0.53057(15) -0.30438(16) -0.03775(8) 0.0205(4) Uani 1 1 d U
C16 C 0.58454(15) -0.35983(16) 0.00709(9) 0.0198(4) Uani 1 1 d .
C17 C 0.59106(14) -0.32284(16) 0.06374(9) 0.0198(4) Uani 1 1 d .
C18 C 0.64864(16) -0.38435(16) 0.11065(9) 0.0236(5) Uani 1 1 d .
H18A H 0.6454 -0.4616 0.1009 0.028 Uiso 1 1 calc R
C19 C 0.75675(18) -0.3499(2) 0.11285(12) 0.0392(6) Uani 1 1 d .
H19A H 0.7827 -0.3596 0.0753 0.059 Uiso 1 1 calc R
H19B H 0.7950 -0.3931 0.1409 0.059 Uiso 1 1 calc R
H19C H 0.7618 -0.2748 0.1237 0.059 Uiso 1 1 calc R
C20 C 0.6044(2) -0.3692(2) 0.16770(10) 0.0362(6) Uani 1 1 d .
H20A H 0.5353 -0.3919 0.1649 0.054 Uiso 1 1 calc R
H20B H 0.6081 -0.2940 0.1784 0.054 Uiso 1 1 calc R
H20C H 0.6412 -0.4118 0.1966 0.054 Uiso 1 1 calc R
C21 C 0.62271(17) -0.45207(17) -0.02026(9) 0.0273(5) Uani 1 1 d .
C22 C 0.6862(2) -0.54139(19) 0.00352(11) 0.0379(6) Uani 1 1 d .
H22A H 0.7043 -0.5879 -0.0275 0.057 Uiso 1 1 calc R
H22B H 0.6497 -0.5823 0.0306 0.057 Uiso 1 1 calc R
H22C H 0.7461 -0.5121 0.0229 0.057 Uiso 1 1 calc R
C23 C 0.49915(17) -0.34584(17) -0.14163(9) 0.0248(5) Uani 1 1 d .
C24 C 0.55451(18) -0.37707(17) -0.18643(10) 0.0294(5) Uani 1 1 d .
H24A H 0.6178 -0.4079 -0.1792 0.035 Uiso 1 1 calc R
C25 C 0.51599(19) -0.3626(2) -0.24203(10) 0.0338(6) Uani 1 1 d .
H25A H 0.5525 -0.3854 -0.2729 0.041 Uiso 1 1 calc R
C26 C 0.42473(19) -0.3151(2) -0.25269(10) 0.0366(6) Uani 1 1 d .
H26A H 0.3992 -0.3040 -0.2907 0.044 Uiso 1 1 calc R
C27 C 0.37093(18) -0.2841(2) -0.20741(10) 0.0345(6) Uani 1 1 d .
H27A H 0.3083 -0.2517 -0.2147 0.041 Uiso 1 1 calc R
C28 C 0.40725(17) -0.29957(18) -0.15170(9) 0.0284(5) Uani 1 1 d .
H28A H 0.3697 -0.2788 -0.1209 0.034 Uiso 1 1 calc R
C29 C 0.33480(14) 0.03654(15) -0.05433(8) 0.0178(4) Uani 1 1 d .
C30 C 0.25724(15) 0.06827(16) -0.02121(9) 0.0201(4) Uani 1 1 d .
C31 C 0.26775(15) 0.07059(16) 0.03933(9) 0.0211(4) Uani 1 1 d .
C32 C 0.19512(16) 0.12853(17) 0.07473(9) 0.0244(5) Uani 1 1 d .
H32A H 0.1390 0.1554 0.0492 0.029 Uiso 1 1 calc R
C33 C 0.2474(2) 0.2213(3) 0.10364(16) 0.0673(9) Uani 1 1 d U
H33A H 0.2646 0.2734 0.0750 0.101 Uiso 1 1 calc R
H33B H 0.3076 0.1963 0.1245 0.101 Uiso 1 1 calc R
H33C H 0.2040 0.2545 0.1302 0.101 Uiso 1 1 calc R
C34 C 0.1561(2) 0.0537(3) 0.11797(16) 0.0698(10) Uani 1 1 d U
H34A H 0.1237 -0.0068 0.0984 0.105 Uiso 1 1 calc R
H34B H 0.1083 0.0912 0.1402 0.105 Uiso 1 1 calc R
H34C H 0.2107 0.0281 0.1434 0.105 Uiso 1 1 calc R
C35 C 0.17781(15) 0.09116(17) -0.06204(9) 0.0230(5) Uani 1 1 d .
C36 C 0.07446(16) 0.1266(2) -0.05376(11) 0.0349(6) Uani 1 1 d .
H36A H 0.0369 0.1285 -0.0906 0.052 Uiso 1 1 calc R
H36B H 0.0757 0.1976 -0.0368 0.052 Uiso 1 1 calc R
H36C H 0.0433 0.0767 -0.0285 0.052 Uiso 1 1 calc R
C37 C 0.35177(15) 0.02186(16) -0.15919(8) 0.0206(4) Uani 1 1 d .
C38 C 0.43996(16) -0.03416(17) -0.15736(9) 0.0261(5) Uani 1 1 d .
H38A H 0.4675 -0.0621 -0.1225 0.031 Uiso 1 1 calc R
C39 C 0.48732(18) -0.04873(19) -0.20736(10) 0.0328(5) Uani 1 1 d .
H39A H 0.5486 -0.0852 -0.2064 0.039 Uiso 1 1 calc R
C40 C 0.4462(2) -0.01060(19) -0.25851(10) 0.0351(6) Uani 1 1 d .
H40A H 0.4790 -0.0212 -0.2925 0.042 Uiso 1 1 calc R
C41 C 0.35756(19) 0.04277(19) -0.26012(9) 0.0333(6) Uani 1 1 d .
H41A H 0.3291 0.0682 -0.2954 0.040 Uiso 1 1 calc R
C42 C 0.30972(17) 0.05956(18) -0.21082(9) 0.0268(5) Uani 1 1 d .
H42A H 0.2487 0.0965 -0.2121 0.032 Uiso 1 1 calc R

loop_
_atom_site_aniso_label
_atom_site_aniso_U_11
_atom_site_aniso_U_22
_atom_site_aniso_U_33
_atom_site_aniso_U_23
_atom_site_aniso_U_13
_atom_site_aniso_U_12
Tb1 0.01607(5) 0.01739(5) 0.01446(5) 0.00140(4) 0.00015(3) 0.00177(4)
O1 0.0204(7) 0.0237(7) 0.0178(7) 0.0037(6) -0.0004(6) -0.0021(6)
O2 0.0240(7) 0.0311(8) 0.0177(7) 0.0040(6) 0.0003(6) -0.0006(6)
O3 0.0259(7) 0.0227(7) 0.0172(7) -0.0011(6) -0.0011(6) 0.0041(5)
O4 0.0227(7) 0.0194(7) 0.0196(7) 0.0017(6) -0.0019(6) 0.0046(6)
O5 0.0171(6) 0.0184(7) 0.0172(7) 0.0007(5) -0.0015(5) 0.0035(5)
O6 0.0231(7) 0.0260(7) 0.0178(7) -0.0008(6) -0.0012(6) 0.0049(6)
N1 0.0192(8) 0.0201(8) 0.0246(9) 0.0010(7) 0.0027(7) 0.0004(7)
N2 0.0214(9) 0.0222(9) 0.0304(10) 0.0013(7) 0.0056(7) -0.0006(7)
N3 0.0306(9) 0.0196(9) 0.0197(9) -0.0022(7) 0.0031(7) 0.0024(7)
N4 0.0410(11) 0.0215(9) 0.0268(10) 0.0003(8) 0.0071(8) 0.0071(8)
N5 0.0191(8) 0.0195(8) 0.0173(8) 0.0013(7) -0.0026(7) 0.0017(7)
N6 0.0187(8) 0.0254(9) 0.0233(9) 0.0031(7) -0.0030(7) 0.0022(7)
C1 0.0200(10) 0.0156(9) 0.0231(10) 0.0003(8) 0.0020(8) 0.0036(7)
C2 0.0203(10) 0.0181(10) 0.0238(10) 0.0025(8) 0.0037(8) 0.0033(8)
C3 0.0233(10) 0.0206(10) 0.0206(10) 0.0041(8) 0.0039(8) 0.0061(8)
C4 0.0250(11) 0.0380(13) 0.0210(10) 0.0093(9) 0.0042(9) 0.0032(9)
C5 0.0445(15) 0.0488(15) 0.0359(14) 0.0235(12) 0.0100(12) 0.0138(12)
C6 0.0432(14) 0.0582(17) 0.0169(11) 0.0014(11) 0.0029(10) -0.0027(13)
C7 0.0221(10) 0.0220(10) 0.0309(11) 0.0012(9) 0.0071(9) 0.0034(8)
C8 0.0301(12) 0.0358(13) 0.0348(13) 0.0052(10) 0.0089(10) -0.0066(10)
C9 0.0200(10) 0.0241(10) 0.0257(11) -0.0034(8) -0.0011(8) 0.0051(8)
C10 0.0269(11) 0.0264(11) 0.0287(11) -0.0001(9) -0.0058(9) -0.0031(9)
C11 0.0313(12) 0.0364(13) 0.0276(12) 0.0012(10) -0.0042(10) -0.0011(10)
C12 0.0290(12) 0.0433(14) 0.0255(11) -0.0063(10) -0.0064(9) 0.0060(10)
C13 0.0254(11) 0.0380(13) 0.0378(13) -0.0129(11) -0.0035(10) -0.0021(10)
C14 0.0248(11) 0.0282(12) 0.0329(12) -0.0078(9) 0.0023(9) -0.0019(9)
C15 0.0223(9) 0.0203(8) 0.0190(10) -0.0009(8) 0.0020(8) -0.0035(7)
C16 0.0227(10) 0.0162(9) 0.0205(10) 0.0022(8) 0.0016(8) 0.0015(8)
C17 0.0183(9) 0.0182(10) 0.0228(10) 0.0019(8) 0.0021(8) -0.0009(8)
C18 0.0266(11) 0.0192(10) 0.0246(11) 0.0045(8) -0.0020(9) 0.0039(8)
C19 0.0282(12) 0.0396(13) 0.0478(15) 0.0156(12) -0.0124(11) 0.0021(11)
C20 0.0490(15) 0.0367(14) 0.0228(11) 0.0087(10) 0.0015(11) 0.0130(11)
C21 0.0346(12) 0.0215(10) 0.0262(11) 0.0023(9) 0.0056(9) 0.0031(9)
C22 0.0550(16) 0.0264(12) 0.0328(13) 0.0021(10) 0.0057(12) 0.0176(11)
C23 0.0350(12) 0.0202(10) 0.0193(10) -0.0034(8) 0.0016(9) -0.0063(9)
C24 0.0331(12) 0.0300(12) 0.0254(11) -0.0030(9) 0.0042(9) -0.0046(9)
C25 0.0416(14) 0.0400(13) 0.0204(11) -0.0046(10) 0.0059(10) -0.0131(11)
C26 0.0424(14) 0.0476(15) 0.0191(11) -0.0001(10) -0.0035(10) -0.0174(12)
C27 0.0318(12) 0.0435(14) 0.0272(12) -0.0012(10) -0.0048(10) -0.0083(11)
C28 0.0322(12) 0.0288(11) 0.0243(11) -0.0032(9) 0.0014(9) -0.0044(9)
C29 0.0201(9) 0.0138(9) 0.0191(9) 0.0019(7) -0.0019(8) 0.0011(7)
C30 0.0183(9) 0.0195(10) 0.0223(10) 0.0002(8) -0.0006(8) 0.0040(8)
C31 0.0237(10) 0.0186(10) 0.0210(10) -0.0021(8) 0.0012(8) 0.0026(8)
C32 0.0238(10) 0.0272(11) 0.0226(10) -0.0036(9) 0.0045(8) 0.0038(8)
C33 0.0481(16) 0.0564(17) 0.100(2) -0.0473(16) 0.0290(16) -0.0079(14)
C34 0.0703(18) 0.0498(17) 0.096(2) 0.0136(16) 0.0597(17) 0.0145(15)
C35 0.0201(10) 0.0230(10) 0.0256(11) 0.0046(8) -0.0011(8) 0.0032(8)
C36 0.0218(11) 0.0488(15) 0.0340(12) 0.0054(11) 0.0002(10) 0.0117(10)
C37 0.0265(10) 0.0185(10) 0.0166(9) -0.0004(8) 0.0005(8) -0.0022(8)
C38 0.0323(11) 0.0250(11) 0.0209(10) -0.0015(8) 0.0006(9) 0.0053(9)
C39 0.0395(13) 0.0303(12) 0.0295(12) -0.0023(10) 0.0103(10) 0.0077(10)
C40 0.0552(15) 0.0291(12) 0.0226(11) -0.0038(9) 0.0139(11) 0.0005(11)
C41 0.0514(15) 0.0309(12) 0.0174(11) 0.0026(9) 0.0003(10) 0.0008(11)
C42 0.0327(12) 0.0267(11) 0.0206(10) 0.0019(9) -0.0018(9) 0.0015(9)

loop_
_atom_type_symbol
_atom_type_description
_atom_type_scat_dispersion_real
_atom_type_scat_dispersion_imag
_atom_type_scat_source
C C 0.0033 0.0016 'International Tables Vol C Tables 4.2.6.8 and 6.1.1.4'
H H 0.0000 0.0000 'International Tables Vol C Tables 4.2.6.8 and 6.1.1.4'
N N 0.0061 0.0033 'International Tables Vol C Tables 4.2.6.8 and 6.1.1.4'
O O 0.0106 0.0060 'International Tables Vol C Tables 4.2.6.8 and 6.1.1.4'
Tb Tb -0.1723 4.1537 'International Tables Vol C Tables 4.2.6.8 and 6.1.1.4'

loop_
_geom_angle_atom_site_label_1
_geom_angle_atom_site_label_2
_geom_angle_atom_site_label_3
_geom_angle
_geom_angle_site_symmetry_1
_geom_angle_site_symmetry_3
O3 Tb1 O1 79.30(5) . .
O3 Tb1 O2 125.69(5) . .
O1 Tb1 O2 75.65(5) . .
O3 Tb1 O4 75.74(5) . .
O1 Tb1 O4 121.52(5) . .
O2 Tb1 O4 77.78(5) . .
O3 Tb1 O5 93.45(5) . 3_655
O1 Tb1 O5 152.71(5) . 3_655
O2 Tb1 O5 127.79(5) . 3_655
O4 Tb1 O5 81.07(5) . 3_655
O3 Tb1 O6 145.70(5) . .
O1 Tb1 O6 82.21(5) . .
O2 Tb1 O6 76.16(5) . .
O4 Tb1 O6 138.36(5) . .
O5 Tb1 O6 89.92(5) 3_655 .
O3 Tb1 O5 78.40(5) . .
O1 Tb1 O5 84.96(5) . .
O2 Tb1 O5 144.06(5) . .
O4 Tb1 O5 137.80(5) . .
O5 Tb1 O5 67.77(5) 3_655 .
O6 Tb1 O5 71.39(5) . .
O3 Tb1 Tb1 85.07(4) . 3_655
O1 Tb1 Tb1 118.55(3) . 3_655
O2 Tb1 Tb1 149.05(4) . 3_655
O4 Tb1 Tb1 110.90(4) . 3_655
O5 Tb1 Tb1 34.17(3) 3_655 3_655
O6 Tb1 Tb1 78.78(4) . 3_655
O5 Tb1 Tb1 33.60(3) . 3_655
C1 O1 Tb1 130.77(13) . .
C3 O2 Tb1 138.86(13) . .
C15 O3 Tb1 129.84(13) . .
C17 O4 Tb1 137.19(13) . .
C29 O5 Tb1 125.45(12) . 3_655
C29 O5 Tb1 114.54(12) . .
Tb1 O5 Tb1 112.23(5) 3_655 .
C31 O6 Tb1 128.96(13) . .
C1 N1 N2 111.77(16) . .
C1 N1 C9 130.17(17) . .
N2 N1 C9 118.06(16) . .
C7 N2 N1 105.84(17) . .
C15 N3 N4 111.95(17) . .
C15 N3 C23 129.24(18) . .
N4 N3 C23 118.75(17) . .
C21 N4 N3 105.82(17) . .
C29 N5 N6 110.97(16) . .
C29 N5 C37 129.03(17) . .
N6 N5 C37 119.89(16) . .
C35 N6 N5 105.89(16) . .
O1 C1 N1 123.48(18) . .
O1 C1 C2 130.75(19) . .
N1 C1 C2 105.75(17) . .
C3 C2 C1 122.38(18) . .
C3 C2 C7 132.84(19) . .
C1 C2 C7 104.67(18) . .
O2 C3 C2 121.27(18) . .
O2 C3 C4 117.40(18) . .
C2 C3 C4 121.31(19) . .
C3 C4 C6 110.79(19) . .
C3 C4 C5 108.12(19) . .
C6 C4 C5 111.3(2) . .
N2 C7 C2 111.90(19) . .
N2 C7 C8 117.01(19) . .
C2 C7 C8 131.1(2) . .
C10 C9 C14 120.2(2) . .
C10 C9 N1 120.86(19) . .
C14 C9 N1 118.9(2) . .
C9 C10 C11 119.7(2) . .
C12 C11 C10 120.2(2) . .
C13 C12 C11 119.5(2) . .
C12 C13 C14 121.0(2) . .
C13 C14 C9 119.4(2) . .
O3 C15 N3 123.49(18) . .
O3 C15 C16 130.66(19) . .
N3 C15 C16 105.85(18) . .
C17 C16 C15 122.49(18) . .
C17 C16 C21 133.32(19) . .
C15 C16 C21 104.19(18) . .
O4 C17 C16 121.35(18) . .
O4 C17 C18 117.47(18) . .
C16 C17 C18 121.16(18) . .
C20 C18 C17 111.36(18) . .
C20 C18 C19 111.5(2) . .
C17 C18 C19 109.19(18) . .
N4 C21 C16 112.16(19) . .
N4 C21 C22 117.3(2) . .
C16 C21 C22 130.5(2) . .
C28 C23 C24 120.9(2) . .
C28 C23 N3 120.68(19) . .
C24 C23 N3 118.4(2) . .
C23 C24 C25 119.2(2) . .
C26 C25 C24 120.4(2) . .
C25 C26 C27 119.4(2) . .
C26 C27 C28 121.0(2) . .
C23 C28 C27 119.0(2) . .
O5 C29 N5 123.43(18) . .
O5 C29 C30 129.28(18) . .
N5 C29 C30 107.29(17) . .
C29 C30 C31 121.95(18) . .
C29 C30 C35 104.11(18) . .
C31 C30 C35 133.94(19) . .
O6 C31 C30 120.99(18) . .
O6 C31 C32 116.85(18) . .
C30 C31 C32 122.14(18) . .
C33 C32 C34 110.8(3) . .
C33 C32 C31 108.42(19) . .
C34 C32 C31 109.85(19) . .
N6 C35 C30 111.74(18) . .
N6 C35 C36 117.95(19) . .
C30 C35 C36 130.3(2) . .
C38 C37 C42 120.37(19) . .
C38 C37 N5 121.73(18) . .
C42 C37 N5 117.89(19) . .
C37 C38 C39 119.0(2) . .
C40 C39 C38 120.7(2) . .
C41 C40 C39 119.9(2) . .
C40 C41 C42 120.5(2) . .
C41 C42 C37 119.5(2) . .

loop_
_geom_bond_atom_site_label_1
_geom_bond_atom_site_label_2
_geom_bond_distance
_geom_bond_site_symmetry_2
Tb1 O3 2.2692(14) .
Tb1 O1 2.2807(14) .
Tb1 O2 2.3114(14) .
Tb1 O4 2.3117(13) .
Tb1 O5 2.3629(13) 3_655
Tb1 O6 2.3738(14) .
Tb1 O5 2.3985(13) .
Tb1 Tb1 3.95280(19) 3_655
O1 C1 1.269(2) .
O2 C3 1.255(2) .
O3 C15 1.273(3) .
O4 C17 1.264(2) .
O5 C29 1.302(2) .
O5 Tb1 2.3629(13) 3_655
O6 C31 1.258(2) .
N1 C1 1.366(3) .
N1 N2 1.396(2) .
N1 C9 1.422(3) .
N2 C7 1.312(3) .
N3 C15 1.362(3) .
N3 N4 1.401(2) .
N3 C23 1.421(3) .
N4 C21 1.303(3) .
N5 C29 1.354(2) .
N5 N6 1.394(2) .
N5 C37 1.420(3) .
N6 C35 1.313(3) .
C1 C2 1.426(3) .
C2 C3 1.423(3) .
C2 C7 1.431(3) .
C3 C4 1.519(3) .
C4 C6 1.529(3) .
C4 C5 1.539(3) .
C7 C8 1.502(3) .
C9 C10 1.383(3) .
C9 C14 1.394(3) .
C10 C11 1.396(3) .
C11 C12 1.387(3) .
C12 C13 1.381(4) .
C13 C14 1.383(3) .
C15 C16 1.431(3) .
C16 C17 1.412(3) .
C16 C21 1.441(3) .
C17 C18 1.526(3) .
C18 C20 1.520(3) .
C18 C19 1.530(3) .
C21 C22 1.505(3) .
C23 C28 1.385(3) .
C23 C24 1.391(3) .
C24 C25 1.393(3) .
C25 C26 1.386(4) .
C26 C27 1.387(3) .
C27 C28 1.388(3) .
C29 C30 1.408(3) .
C30 C31 1.426(3) .
C30 C35 1.430(3) .
C31 C32 1.519(3) .
C32 C33 1.508(4) .
C32 C34 1.509(4) .
C35 C36 1.498(3) .
C37 C38 1.389(3) .
C37 C42 1.395(3) .
C38 C39 1.390(3) .
C39 C40 1.383(3) .
C40 C41 1.378(4) .
C41 C42 1.383(3) .
